data_4061327
loop_
_publ_author_name
'Daugulis, Olafs'
'Brookhart, Maurice'

_publ_section_title
;
 Decarbonylation of Aryl Ketones Mediated by Bulky Cyclopentadienylrhodium
 Bis(ethylene) Complexes
;
_journal_coden_ASTM ORGND7
_journal_issue 3
_journal_name_full Organometallics
_journal_page_first 527
_journal_page_last 534
_journal_paper_doi 10.1021/om030563u
_journal_volume 23
_journal_year 2004
_chemical_formula_moiety 'C20 H35 Rh '
_chemical_formula_sum 'C20 H35 Rh'
_chemical_formula_weight 378.40
_space_group_IT_number 14
_symmetry_cell_setting monoclinic
_symmetry_space_group_name_Hall '-P 2yn'
_symmetry_space_group_name_H-M 'P 1 21/n 1'
_cell_angle_alpha 90.0
_cell_angle_beta 95.933(1)
_cell_angle_gamma 90.0
_cell_formula_units_Z 4
_cell_length_a 9.0105(3)
_cell_length_b 16.5882(6)
_cell_length_c 12.8672(4)
_cell_measurement_temperature 173
_cell_volume 1912.93(11)
_diffrn_ambient_temperature 173
_exptl_crystal_density_diffrn 1.314
_refine_ls_R_factor_obs 0.034
_refine_ls_wR_factor_obs 0.042
_cod_depositor_comments
;
The following automatic conversions were performed:
'_symmetry_cell_setting' value 'Monoclinic' changed to 'monoclinic'
according to '/home/saulius/struct/CIF-dictionaries/cif_core.dic'
dictionary named 'cif_core.dic' version 2.4.1 from 2010-06-29.

Automatic conversion script
Id: cif_fix_enum 1527 2010-12-29 10:47:43Z saulius 
;
_cod_original_sg_symbol_H-M 'P 21/n'
_cod_original_formula_sum 'C20 H35 Rh '
_cod_database_code 4061327

loop_
_symmetry_equiv_pos_as_xyz
x,y,z
-x,-y,-z
1/2-x,1/2+y,1/2-z
1/2+x,1/2-y,1/2+z

loop_
_atom_site_aniso_label
_atom_site_aniso_U_11
_atom_site_aniso_U_22
_atom_site_aniso_U_33
_atom_site_aniso_U_12
_atom_site_aniso_U_13
_atom_site_aniso_U_23
_atom_site_aniso_type_symbol
Rh1 0.01993(8) 0.02390(9) 0.02105(8) 0.00216(5) 0.00229(5) 0.00221(5) Rh
C1 0.0516(17) 0.0613(20) 0.0577(18) 0.0359(15) -0.0033(13) 0.0027(16) C
C2 0.0202(11) 0.083(3) 0.0817(24) 0.0128(13) 0.0009(12) 0.0364(19) C
C3 0.0488(15) 0.0653(20) 0.0243(11) -0.0125(14) 0.0020(9) 0.0147(11) C
C4 0.0736(20) 0.0430(15) 0.0219(10) 0.0033(14) 0.0029(11) 0.0014(10) C
C11 0.0264(9) 0.0280(10) 0.0206(8) 0.0032(7) 0.0081(6) 0.0003(7) C
C12 0.0281(9) 0.0216(9) 0.0179(8) 0.0009(7) 0.0039(6) -0.0004(7) C
C13 0.0194(8) 0.0265(10) 0.0196(8) 0.0003(6) 0.0039(6) 0.0015(7) C
C14 0.0196(8) 0.0270(10) 0.0197(8) 0.0032(6) 0.0020(6) -0.0002(7) C
C15 0.0213(8) 0.0238(9) 0.0197(8) -0.0006(6) 0.0034(6) 0.0025(7) C
C16 0.0394(13) 0.0404(14) 0.0410(14) 0.0015(10) 0.0238(10) -0.0045(11) C
C17 0.0374(11) 0.0228(10) 0.0277(10) -0.0004(8) 0.0049(8) -0.0025(8) C
C18 0.0691(20) 0.0240(13) 0.0461(15) -0.0023(12) 0.0099(13) 0.0045(11) C
C19 0.0850(25) 0.0335(15) 0.0391(15) -0.0062(15) -0.0174(14) -0.0067(12) C
C20 0.0252(10) 0.0385(13) 0.0369(12) -0.0049(8) 0.0094(8) -0.0018(10) C
C21 0.0256(9) 0.0307(11) 0.0274(9) 0.0052(7) 0.0036(7) -0.0048(8) C
C22 0.0467(15) 0.0373(14) 0.0422(14) 0.0004(11) 0.0051(11) -0.0160(11) C
C23 0.0492(17) 0.0573(19) 0.0560(17) 0.0320(15) -0.0090(13) -0.0125(15) C
C24 0.0297(10) 0.0298(11) 0.0268(9) -0.0065(8) 0.0043(7) 0.0002(8) C
C25 0.0322(11) 0.0441(15) 0.0420(13) -0.0128(10) 0.0006(9) 0.0038(11) C
C26 0.0489(14) 0.0349(13) 0.0315(11) -0.0126(10) 0.0015(9) 0.0089(10) C

loop_
_atom_site_label
_atom_site_fract_x
_atom_site_fract_y
_atom_site_fract_z
_atom_site_U_iso_or_equiv
_atom_site_thermal_displace_type
_atom_site_calc_flag
_atom_site_refinement_flags
_atom_site_type_symbol
Rh1 0.912559(15) 0.203576(9) 0.146490(11) 0.02161(7) Uani ? . Rh
C1 1.0837(4) 0.11720(22) 0.1658(3) 0.0575(17) Uani ? . C
C2 1.1472(3) 0.19318(23) 0.1782(3) 0.0620(19) Uani ? . C
C3 0.8369(3) 0.15780(21) 0.28617(18) 0.0463(15) Uani ? . C
C4 0.9032(4) 0.23156(19) 0.30736(18) 0.0463(16) Uani ? . C
C11 0.89887(22) 0.22092(12) -0.02352(15) 0.0246(8) Uani ? . C
C12 0.77906(21) 0.16740(12) -0.00273(13) 0.0225(9) Uani ? . C
C13 0.68418(20) 0.21138(11) 0.05796(14) 0.0217(8) Uani ? . C
C14 0.74287(20) 0.29224(11) 0.07386(14) 0.0221(8) Uani ? . C
C15 0.87224(20) 0.29967(11) 0.01959(14) 0.0215(8) Uani ? . C
C16 1.0173(3) 0.19993(17) -0.09283(23) 0.0389(13) Uani ? . C
C17 0.7619(3) 0.08267(13) -0.04592(16) 0.0292(10) Uani ? . C
C18 0.7328(4) 0.01862(17) 0.03388(24) 0.0461(16) Uani ? . C
C19 0.6432(5) 0.07992(19) -0.13894(24) 0.0542(17) Uani ? . C
C20 0.5381(3) 0.18387(17) 0.09167(20) 0.0331(11) Uani ? . C
C21 0.66120(22) 0.35591(13) 0.13007(16) 0.0279(9) Uani ? . C
C22 0.7549(3) 0.41898(18) 0.19286(23) 0.0421(13) Uani ? . C
C23 0.5432(4) 0.39702(23) 0.0540(3) 0.0552(16) Uani ? . C
C24 0.95317(23) 0.37720(13) -0.00164(16) 0.0287(9) Uani ? . C
C25 1.1199(3) 0.37869(17) 0.03348(21) 0.0396(12) Uani ? . C
C26 0.9217(3) 0.40061(16) -0.11721(18) 0.0386(11) Uani ? . C
H1a 1.084(4) 0.0898(21) 0.099(3) 0.078(11) Uiso ? . H
H1b 1.074(4) 0.0838(20) 0.226(3) 0.062(10) Uiso ? . H
H2a 1.190(4) 0.2141(17) 0.251(3) 0.057(10) Uiso ? . H
H2b 1.186(5) 0.2115(21) 0.117(3) 0.081(13) Uiso ? . H
H3a 0.882(4) 0.1130(18) 0.3034(24) 0.048(9) Uiso ? . H
H3b 0.737(4) 0.1555(19) 0.2791(24) 0.057(9) Uiso ? . H
H4a 1.012(4) 0.2385(20) 0.3428(22) 0.058(9) Uiso ? . H
H4b 0.851(3) 0.2826(17) 0.3129(22) 0.042(8) Uiso ? . H
H16a 1.060(4) 0.1547(21) -0.0769(25) 0.060(10) Uiso ? . H
H16b 1.105(4) 0.2340(21) -0.0798(24) 0.063(9) Uiso ? . H
H16c 0.991(5) 0.2010(21) -0.158(3) 0.086(14) Uiso ? . H
H17 0.850(3) 0.0650(16) -0.0719(20) 0.042(7) Uiso ? . H
H18a 0.642(4) 0.0221(22) 0.058(3) 0.072(11) Uiso ? . H
H18b 0.729(3) -0.0354(18) 0.0034(21) 0.049(8) Uiso ? . H
H18c 0.796(4) 0.0193(21) 0.088(3) 0.073(11) Uiso ? . H
H19a 0.669(4) 0.1150(20) -0.192(3) 0.060(10) Uiso ? . H
H19b 0.645(3) 0.0288(18) -0.1778(20) 0.042(7) Uiso ? . H
H19c 0.553(5) 0.096(3) -0.127(3) 0.095(16) Uiso ? . H
H20a 0.538(4) 0.1335(23) 0.112(3) 0.068(11) Uiso ? . H
H20b 0.463(5) 0.1942(21) 0.038(3) 0.089(14) Uiso ? . H
H20c 0.525(4) 0.2119(19) 0.148(3) 0.061(10) Uiso ? . H
H21 0.605(3) 0.3292(16) 0.1790(20) 0.034(6) Uiso ? . H
H22a 0.773(4) 0.4610(20) 0.1502(25) 0.060(9) Uiso ? . H
H22b 0.859(3) 0.4016(17) 0.2156(21) 0.046(8) Uiso ? . H
H22c 0.699(3) 0.4388(18) 0.2427(22) 0.047(8) Uiso ? . H
H23a 0.596(4) 0.4271(22) 0.009(3) 0.066(11) Uiso ? . H
H23b 0.470(4) 0.3614(22) 0.015(3) 0.076(11) Uiso ? . H
H23c 0.478(4) 0.4293(19) 0.0940(23) 0.057(9) Uiso ? . H
H24 0.904(3) 0.4204(15) 0.0407(19) 0.035(7) Uiso ? . H
H25a 1.136(3) 0.3663(17) 0.1017(23) 0.040(8) Uiso ? . H
H25b 1.156(4) 0.4320(19) 0.0204(22) 0.055(9) Uiso ? . H
H25c 1.180(3) 0.3359(19) -0.0081(23) 0.056(8) Uiso ? . H
H26a 0.966(3) 0.4536(19) -0.1334(22) 0.055(8) Uiso ? . H
H26b 0.811(4) 0.4094(17) -0.1329(21) 0.049(8) Uiso ? . H
H26c 0.963(3) 0.3602(18) -0.1653(23) 0.053(9) Uiso ? . H

loop_
_geom_bond_atom_site_label_1
_geom_bond_atom_site_label_2
_geom_bond_distance
_geom_bond_site_symmetry_1
_geom_bond_site_symmetry_2
_geom_bond_publ_flag
Rh(1) C(1) 2.101(3) ? ? ?
Rh(1) C(2) 2.118(3) ? ? ?
Rh(1) C(3) 2.1271(24) ? ? ?
Rh(1) C(4) 2.1314(25) ? ? ?
Rh(1) C(11) 2.1972(19) ? ? ?
Rh(1) C(12) 2.2396(18) ? ? ?
Rh(1) C(13) 2.2504(18) ? ? ?
Rh(1) C(14) 2.2537(18) ? ? ?
C(1) C(2) 1.387(6) ? ? ?
C(3) C(4) 1.376(4) ? ? ?
C(11) C(12) 1.444(3) ? ? ?
C(11) C(15) 1.449(3) ? ? ?
C(11) C(16) 1.500(3) ? ? ?
C(12) C(13) 1.418(3) ? ? ?
C(12) C(17) 1.514(3) ? ? ?
C(13) C(14) 1.449(3) ? ? ?
C(13) C(20) 1.499(3) ? ? ?
C(14) C(15) 1.425(3) ? ? ?
C(14) C(21) 1.513(3) ? ? ?
C(15) C(24) 1.517(3) ? ? ?
C(17) C(18) 1.519(3) ? ? ?
C(17) C(19) 1.521(4) ? ? ?
C(21) C(22) 1.523(3) ? ? ?
C(21) C(23) 1.530(3) ? ? ?
C(24) C(25) 1.523(3) ? ? ?
C(24) C(26) 1.535(3) ? ? ?
